data_2205713
loop_
_publ_author_name
'Wenju Wang'
'Lin Xu'
'Guanggang Gao'
'Yongge Wei'

_publ_section_title
;
 Tris(1,10-phenanthroline)nickel(II) hexamolybdate
;
_journal_issue 5
_journal_name_full 'Acta Crystallographica Section E'
_journal_page_first m813
_journal_page_last m815
_journal_paper_doi 10.1107/S1600536805009748
_journal_volume 61
_journal_year 2005
_chemical_formula_iupac '[Ni (C8 H6 N2)3] [Mo6 O19]'
_chemical_formula_moiety 'C36 H24 N6 Ni, Mo6 O19'
_chemical_formula_sum 'C36 H24 Mo6 N6 Ni O19'
_chemical_formula_weight 1478.96
_chemical_name_systematic
;
Tris(1,10-phenanthroline)nickel(II) hexamolybdate
;
_space_group_IT_number 15
_symmetry_cell_setting monoclinic
_symmetry_space_group_name_Hall '-C 2yc'
_symmetry_space_group_name_H-M 'C 1 2/c 1'
_atom_sites_solution_hydrogens geom
_atom_sites_solution_primary direct
_atom_sites_solution_secondary difmap
_audit_creation_method SHELXL-97
_cell_angle_alpha 90.00
_cell_angle_beta 102.273(2)
_cell_angle_gamma 90.00
_cell_formula_units_Z 4
_cell_length_a 19.0062(18)
_cell_length_b 11.2552(11)
_cell_length_c 20.457(2)
_cell_measurement_reflns_used 12088
_cell_measurement_temperature 296(2)
_cell_measurement_theta_max 26.39
_cell_measurement_theta_min 2.04
_cell_volume 4276.1(7)
_computing_cell_refinement 'SAINT (Bruker, 1997)'
_computing_data_collection 'SMART (Bruker, 1997)'
_computing_data_reduction SAINT
_computing_molecular_graphics 'ORTEP-3 (Farrugia, 1997)'
_computing_publication_material SHELXL97
_computing_structure_refinement 'SHELXL97 (Sheldrick, 1997)'
_computing_structure_solution 'SHELXS97 (Sheldrick, 1997)'
_diffrn_ambient_temperature 296(2)
_diffrn_measured_fraction_theta_full 0.995
_diffrn_measured_fraction_theta_max 0.995
_diffrn_measurement_device_type 'Bruker SMART'
_diffrn_measurement_method \w
_diffrn_radiation_monochromator graphite
_diffrn_radiation_source 'fine-focus sealed tube'
_diffrn_radiation_type MoK\a
_diffrn_radiation_wavelength 0.71073
_diffrn_reflns_av_R_equivalents 0.0421
_diffrn_reflns_av_sigmaI/netI 0.0293
_diffrn_reflns_limit_h_max 12
_diffrn_reflns_limit_h_min -23
_diffrn_reflns_limit_k_max 14
_diffrn_reflns_limit_k_min -13
_diffrn_reflns_limit_l_max 25
_diffrn_reflns_limit_l_min -21
_diffrn_reflns_number 12088
_diffrn_reflns_theta_full 26.39
_diffrn_reflns_theta_max 26.39
_diffrn_reflns_theta_min 2.04
_diffrn_standards_decay_% 0
_diffrn_standards_interval_count 150
_diffrn_standards_number 2
_exptl_absorpt_coefficient_mu 2.220
_exptl_absorpt_correction_T_max 0.514
_exptl_absorpt_correction_T_min 0.372
_exptl_absorpt_correction_type multi-scan
_exptl_absorpt_process_details '(SADABS; Bruker, 1997)'
_exptl_crystal_colour orange
_exptl_crystal_density_diffrn 2.297
_exptl_crystal_density_method 'not measured'
_exptl_crystal_description block
_exptl_crystal_F_000 2856
_exptl_crystal_size_max 0.50
_exptl_crystal_size_mid 0.30
_exptl_crystal_size_min 0.30
_refine_diff_density_max 0.529
_refine_diff_density_min -0.865
_refine_ls_extinction_method none
_refine_ls_goodness_of_fit_ref 1.013
_refine_ls_hydrogen_treatment constr
_refine_ls_matrix_type full
_refine_ls_number_parameters 309
_refine_ls_number_reflns 4355
_refine_ls_number_restraints 0
_refine_ls_restrained_S_all 1.013
_refine_ls_R_factor_all 0.0324
_refine_ls_R_factor_gt 0.0284
_refine_ls_shift/su_max 0.007
_refine_ls_shift/su_mean 0.002
_refine_ls_structure_factor_coef Fsqd
_refine_ls_weighting_details 'calc w = 1/[\s^2^(Fo^2^)+(0.0444P)^2^+4P] where P = (Fo^2^+2Fc^2^)/3'
_refine_ls_weighting_scheme calc
_refine_ls_wR_factor_gt 0.0757
_refine_ls_wR_factor_ref 0.0785
_reflns_number_gt 3842
_reflns_number_total 4355
_reflns_threshold_expression I>2\s(I)
_cod_data_source_file hb6157.cif
_cod_data_source_block I
_cod_original_sg_symbol_H-M 'C 2/c'
_cod_database_code 2205713
_cod_database_fobs_code 2205713

loop_
_symmetry_equiv_pos_as_xyz
'x, y, z'
'-x, y, -z+1/2'
'x+1/2, y+1/2, z'
'-x+1/2, y+1/2, -z+1/2'
'-x, -y, -z'
'x, -y, z-1/2'
'-x+1/2, -y+1/2, -z'
'x+1/2, -y+1/2, z-1/2'

loop_
_atom_site_label
_atom_site_fract_x
_atom_site_fract_y
_atom_site_fract_z
_atom_site_U_iso_or_equiv
_atom_site_adp_type
_atom_site_calc_flag
_atom_site_refinement_flags
_atom_site_occupancy
_atom_site_type_symbol
Mo1 0.169589(15) 0.40497(2) 0.004129(14) 0.05030(9) Uani d . 1 Mo
Mo2 0.298387(16) 0.27536(3) 0.113300(13) 0.05603(10) Uani d . 1 Mo
Mo3 0.168609(16) 0.11630(3) 0.025235(17) 0.05679(10) Uani d . 1 Mo
Ni 0.0000 0.48367(5) 0.2500 0.04690(14) Uani d S 1 Ni
O1 0.22321(12) 0.39540(19) 0.09440(11) 0.0537(5) Uani d . 1 O
O2 0.11858(12) 0.2666(2) 0.02223(12) 0.0553(5) Uani d . 1 O
O3 0.14806(12) 0.3553(2) -0.08873(11) 0.0586(5) Uani d . 1 O
O4 0.25264(12) 0.48345(19) -0.01701(12) 0.0598(6) Uani d . 1 O
O5 0.2500 0.2500 0.0000 0.0399(6) Uani d S 1 O
O6 0.11120(15) 0.5170(2) 0.00590(14) 0.0739(7) Uani d . 1 O
O7 0.22068(13) 0.1630(2) 0.11118(11) 0.0595(6) Uani d . 1 O
O8 0.35512(12) 0.3787(2) 0.07141(12) 0.0622(6) Uani d . 1 O
O9 0.33304(16) 0.2909(3) 0.19518(12) 0.0802(8) Uani d . 1 O
O10 0.10715(16) 0.0192(2) 0.04239(16) 0.0850(9) Uani d . 1 O
N1 -0.00243(13) 0.6233(2) 0.31480(12) 0.0468(5) Uani d . 1 N
N2 0.02515(18) 0.3537(2) 0.32468(15) 0.0639(8) Uani d . 1 N
N3 0.11483(14) 0.4737(2) 0.26334(13) 0.0533(6) Uani d . 1 N
C1 -0.01158(17) 0.6207(4) 0.37734(16) 0.0605(9) Uani d . 1 C
H1 -0.0106 0.5477 0.3989 0.073 Uiso calc R 1 H
C2 -0.0226(2) 0.7233(5) 0.4118(2) 0.0757(12) Uani d . 1 C
H2 -0.0310 0.7180 0.4548 0.091 Uiso calc R 1 H
C3 -0.0211(2) 0.8295(5) 0.3828(3) 0.0860(15) Uani d . 1 C
H3 -0.0272 0.8983 0.4062 0.103 Uiso calc R 1 H
C4 -0.01010(18) 0.8375(3) 0.3170(2) 0.0699(11) Uani d . 1 C
C5 -0.00311(16) 0.7301(3) 0.28404(16) 0.0491(7) Uani d . 1 C
C6 -0.0057(3) 0.9454(4) 0.2810(3) 0.106(2) Uani d . 1 C
H6 -0.0109 1.0177 0.3015 0.127 Uiso calc R 1 H
C7 -0.0185(3) 0.2940(3) 0.3548(2) 0.0821(13) Uani d . 1 C
H7 -0.0675 0.3108 0.3437 0.098 Uiso calc R 1 H
C8 0.0060(4) 0.2061(4) 0.4030(2) 0.0963(18) Uani d . 1 C
H8 -0.0266 0.1648 0.4225 0.116 Uiso calc R 1 H
C9 0.0770(4) 0.1820(4) 0.4208(2) 0.1001(18) Uani d . 1 C
H9 0.0933 0.1243 0.4530 0.120 Uiso calc R 1 H
C10 0.1256(3) 0.2423(3) 0.39149(19) 0.0771(13) Uani d . 1 C
C11 0.2022(3) 0.2232(4) 0.4073(2) 0.0915(16) Uani d . 1 C
H11 0.2214 0.1673 0.4397 0.110 Uiso calc R 1 H
C12 0.2456(3) 0.2828(4) 0.3773(2) 0.0865(14) Uani d . 1 C
H12 0.2948 0.2669 0.3886 0.104 Uiso calc R 1 H
C13 0.2196(2) 0.3721(3) 0.32739(17) 0.0648(9) Uani d . 1 C
C14 0.2632(2) 0.4359(4) 0.2937(2) 0.0721(10) Uani d . 1 C
H14 0.3127 0.4233 0.3032 0.087 Uiso calc R 1 H
C15 0.23354(19) 0.5164(4) 0.24700(19) 0.0672(9) Uani d . 1 C
H15 0.2623 0.5604 0.2244 0.081 Uiso calc R 1 H
C16 0.15917(18) 0.5326(3) 0.23308(17) 0.0611(8) Uani d . 1 C
H16 0.1395 0.5880 0.2006 0.073 Uiso calc R 1 H
C17 0.1444(2) 0.3926(3) 0.31064(16) 0.0551(8) Uani d . 1 C
C18 0.0973(2) 0.3291(3) 0.34284(16) 0.0613(9) Uani d . 1 C

loop_
_atom_site_aniso_label
_atom_site_aniso_U_11
_atom_site_aniso_U_22
_atom_site_aniso_U_33
_atom_site_aniso_U_12
_atom_site_aniso_U_13
_atom_site_aniso_U_23
Mo1 0.04793(16) 0.04618(16) 0.05574(17) 0.00436(11) 0.00870(12) -0.00194(11)
Mo2 0.05521(18) 0.0674(2) 0.04098(15) 0.00355(13) 0.00024(12) -0.00701(12)
Mo3 0.05405(18) 0.04767(17) 0.0729(2) -0.01450(12) 0.02302(14) -0.00249(13)
Ni 0.0541(3) 0.0414(3) 0.0492(3) 0.000 0.0199(2) 0.000
O1 0.0560(13) 0.0555(13) 0.0488(12) -0.0012(10) 0.0092(10) -0.0109(9)
O2 0.0432(11) 0.0607(13) 0.0634(13) -0.0056(9) 0.0145(10) -0.0051(10)
O3 0.0553(13) 0.0672(14) 0.0491(12) 0.0107(11) 0.0013(10) 0.0038(10)
O4 0.0682(15) 0.0421(11) 0.0725(15) -0.0056(10) 0.0227(12) 0.0019(10)
O5 0.0389(14) 0.0401(14) 0.0392(13) -0.0042(11) 0.0051(11) -0.0001(11)
O6 0.0714(16) 0.0682(16) 0.0817(17) 0.0234(13) 0.0155(13) -0.0026(13)
O7 0.0682(14) 0.0601(13) 0.0532(12) -0.0012(12) 0.0199(11) 0.0094(10)
O8 0.0491(12) 0.0656(15) 0.0687(15) -0.0168(11) 0.0052(11) -0.0175(11)
O9 0.0800(18) 0.106(2) 0.0462(13) 0.0170(16) -0.0049(12) -0.0143(13)
O10 0.0862(19) 0.0663(16) 0.116(2) -0.0313(14) 0.0526(18) -0.0124(15)
N1 0.0441(13) 0.0516(14) 0.0429(12) 0.0023(11) 0.0050(10) -0.0051(10)
N2 0.089(2) 0.0464(14) 0.0685(17) 0.0106(15) 0.0453(16) 0.0094(13)
N3 0.0563(15) 0.0557(15) 0.0504(14) 0.0093(12) 0.0169(12) 0.0083(12)
C1 0.0481(17) 0.087(3) 0.0443(17) 0.0016(16) 0.0055(14) -0.0098(16)
C2 0.0476(19) 0.114(4) 0.064(2) 0.001(2) 0.0094(16) -0.041(2)
C3 0.052(2) 0.098(3) 0.103(3) 0.005(2) 0.005(2) -0.061(3)
C4 0.0488(18) 0.055(2) 0.099(3) 0.0037(16) -0.0003(18) -0.027(2)
C5 0.0376(15) 0.0464(16) 0.0588(17) 0.0025(12) -0.0001(13) -0.0080(13)
C6 0.090(3) 0.046(2) 0.169(6) 0.003(2) 0.001(4) -0.023(2)
C7 0.114(3) 0.054(2) 0.099(3) 0.013(2) 0.072(3) 0.012(2)
C8 0.162(5) 0.057(2) 0.097(3) 0.017(3) 0.090(4) 0.021(2)
C9 0.178(6) 0.061(2) 0.082(3) 0.039(3) 0.073(3) 0.023(2)
C10 0.130(4) 0.0507(19) 0.056(2) 0.026(2) 0.032(2) 0.0067(15)
C11 0.131(4) 0.073(3) 0.064(2) 0.045(3) 0.006(3) 0.009(2)
C12 0.098(3) 0.078(3) 0.073(3) 0.037(3) -0.005(2) -0.001(2)
C13 0.075(2) 0.063(2) 0.0514(18) 0.0233(18) 0.0027(17) -0.0104(15)
C14 0.058(2) 0.081(3) 0.071(2) 0.0130(19) 0.0021(18) -0.019(2)
C15 0.0538(19) 0.081(3) 0.068(2) -0.0015(18) 0.0160(17) -0.0056(19)
C16 0.0568(19) 0.074(2) 0.0539(18) 0.0027(17) 0.0136(15) 0.0099(16)
C17 0.074(2) 0.0468(17) 0.0461(16) 0.0163(15) 0.0160(15) -0.0029(12)
C18 0.097(3) 0.0452(17) 0.0487(17) 0.0229(17) 0.0305(17) 0.0050(13)

loop_
_atom_type_symbol
_atom_type_description
_atom_type_scat_dispersion_real
_atom_type_scat_dispersion_imag
_atom_type_scat_source
C C 0.0033 0.0016 'International Tables Vol C Tables 4.2.6.8 and 6.1.1.4'
H H 0.0000 0.0000 'International Tables Vol C Tables 4.2.6.8 and 6.1.1.4'
N N 0.0061 0.0033 'International Tables Vol C Tables 4.2.6.8 and 6.1.1.4'
O O 0.0106 0.0060 'International Tables Vol C Tables 4.2.6.8 and 6.1.1.4'
Ni Ni 0.3393 1.1124 'International Tables Vol C Tables 4.2.6.8 and 6.1.1.4'
Mo Mo -1.6832 0.6857 'International Tables Vol C Tables 4.2.6.8 and 6.1.1.4'

loop_
_geom_angle_atom_site_label_1
_geom_angle_atom_site_label_2
_geom_angle_atom_site_label_3
_geom_angle_site_symmetry_1
_geom_angle_site_symmetry_3
_geom_angle
O6 Mo1 O2 . . 104.00(12)
O6 Mo1 O1 . . 103.85(12)
O2 Mo1 O1 . . 87.43(10)
O6 Mo1 O4 . . 103.61(12)
O2 Mo1 O4 . . 152.37(10)
O1 Mo1 O4 . . 87.08(10)
O6 Mo1 O3 . . 103.53(12)
O2 Mo1 O3 . . 86.84(11)
O1 Mo1 O3 . . 152.60(9)
O4 Mo1 O3 . . 85.69(10)
O6 Mo1 O5 . . 179.18(10)
O2 Mo1 O5 . . 76.18(7)
O1 Mo1 O5 . . 76.95(6)
O4 Mo1 O5 . . 76.20(7)
O3 Mo1 O5 . . 75.67(7)
O9 Mo2 O8 . . 104.23(13)
O9 Mo2 O3 . 7 103.01(12)
O8 Mo2 O3 . 7 88.14(11)
O9 Mo2 O7 . . 103.10(13)
O8 Mo2 O7 . . 152.66(9)
O3 Mo2 O7 7 . 86.44(11)
O9 Mo2 O1 . . 104.02(12)
O8 Mo2 O1 . . 87.07(10)
O3 Mo2 O1 7 . 152.90(9)
O7 Mo2 O1 . . 85.68(10)
O9 Mo2 O5 . . 178.94(11)
O8 Mo2 O5 . . 76.61(7)
O3 Mo2 O5 7 . 76.32(6)
O7 Mo2 O5 . . 76.07(7)
O1 Mo2 O5 . . 76.62(6)
O10 Mo3 O7 . . 103.52(13)
O10 Mo3 O4 . 7 103.17(13)
O7 Mo3 O4 . 7 88.87(10)
O10 Mo3 O8 . 7 102.13(13)
O7 Mo3 O8 . 7 154.31(10)
O4 Mo3 O8 7 7 86.78(11)
O10 Mo3 O2 . . 102.43(12)
O7 Mo3 O2 . . 86.75(10)
O4 Mo3 O2 7 . 154.35(9)
O8 Mo3 O2 7 . 86.31(11)
O10 Mo3 O5 . . 178.66(12)
O7 Mo3 O5 . . 77.48(7)
O4 Mo3 O5 7 . 77.70(7)
O8 Mo3 O5 7 . 76.85(7)
O2 Mo3 O5 . . 76.68(7)
N1 Ni N1 2 . 80.73(14)
N1 Ni N2 2 2 95.53(10)
N1 Ni N2 . 2 165.34(11)
N1 Ni N2 2 . 165.34(11)
N1 Ni N2 . . 95.53(10)
N2 Ni N2 2 . 91.46(17)
N1 Ni N3 2 2 96.85(10)
N1 Ni N3 . 2 87.73(10)
N2 Ni N3 2 2 78.60(11)
N2 Ni N3 . 2 97.16(11)
N1 Ni N3 2 . 87.73(10)
N1 Ni N3 . . 96.85(10)
N2 Ni N3 2 . 97.16(11)
N2 Ni N3 . . 78.60(11)
N3 Ni N3 2 . 174.01(15)
Mo1 O1 Mo2 . . 116.69(10)
Mo1 O2 Mo3 . . 116.89(11)
Mo2 O3 Mo1 7 . 117.72(11)
Mo3 O4 Mo1 7 . 116.33(11)
Mo3 O5 Mo3 . 7 180.000(16)
Mo3 O5 Mo2 . 7 90.059(12)
Mo3 O5 Mo2 7 7 89.941(12)
Mo3 O5 Mo2 . . 89.941(12)
Mo3 O5 Mo2 7 . 90.059(12)
Mo2 O5 Mo2 7 . 180.000(5)
Mo3 O5 Mo1 . . 90.231(13)
Mo3 O5 Mo1 7 . 89.769(13)
Mo2 O5 Mo1 7 . 90.261(11)
Mo2 O5 Mo1 . . 89.739(11)
Mo3 O5 Mo1 . 7 89.769(13)
Mo3 O5 Mo1 7 7 90.231(13)
Mo2 O5 Mo1 7 7 89.739(11)
Mo2 O5 Mo1 . 7 90.260(11)
Mo1 O5 Mo1 . 7 180.000(14)
Mo3 O7 Mo2 . . 116.48(11)
Mo2 O8 Mo3 . 7 116.48(11)
C1 N1 C5 . . 118.5(3)
C1 N1 Ni . . 128.9(2)
C5 N1 Ni . . 112.13(19)
C7 N2 C18 . . 117.6(3)
C7 N2 Ni . . 128.9(3)
C18 N2 Ni . . 113.5(2)
C16 N3 C17 . . 117.4(3)
C16 N3 Ni . . 130.2(2)
C17 N3 Ni . . 112.4(2)
N1 C1 C2 . . 122.3(4)
N1 C1 H1 . . 118.9
C2 C1 H1 . . 118.9
C3 C2 C1 . . 119.8(4)
C3 C2 H2 . . 120.1
C1 C2 H2 . . 120.1
C2 C3 C4 . . 120.1(4)
C2 C3 H3 . . 119.9
C4 C3 H3 . . 119.9
C5 C4 C3 . . 117.0(4)
C5 C4 C6 . . 117.4(4)
C3 C4 C6 . . 125.6(4)
N1 C5 C4 . . 122.2(3)
N1 C5 C5 . 2 117.37(16)
C4 C5 C5 . 2 120.5(2)
C6 C6 C4 2 . 122.0(3)
C6 C6 H6 2 . 119.0
C4 C6 H6 . . 119.0
N2 C7 C8 . . 122.7(5)
N2 C7 H7 . . 118.7
C8 C7 H7 . . 118.7
C9 C8 C7 . . 119.7(4)
C9 C8 H8 . . 120.2
C7 C8 H8 . . 120.2
C8 C9 C10 . . 120.5(4)
C8 C9 H9 . . 119.8
C10 C9 H9 . . 119.8
C9 C10 C18 . . 117.0(5)
C9 C10 C11 . . 124.5(4)
C18 C10 C11 . . 118.5(4)
C12 C11 C10 . . 121.7(4)
C12 C11 H11 . . 119.2
C10 C11 H11 . . 119.2
C11 C12 C13 . . 122.1(5)
C11 C12 H12 . . 118.9
C13 C12 H12 . . 118.9
C14 C13 C17 . . 118.3(3)
C14 C13 C12 . . 124.2(4)
C17 C13 C12 . . 117.4(4)
C15 C14 C13 . . 119.7(4)
C15 C14 H14 . . 120.1
C13 C14 H14 . . 120.1
C14 C15 C16 . . 119.1(4)
C14 C15 H15 . . 120.5
C16 C15 H15 . . 120.5
N3 C16 C15 . . 123.9(3)
N3 C16 H16 . . 118.1
C15 C16 H16 . . 118.1
N3 C17 C13 . . 121.6(3)
N3 C17 C18 . . 117.6(3)
C13 C17 C18 . . 120.8(3)
N2 C18 C17 . . 117.9(3)
N2 C18 C10 . . 122.6(4)
C17 C18 C10 . . 119.5(4)

loop_
_geom_bond_atom_site_label_1
_geom_bond_atom_site_label_2
_geom_bond_site_symmetry_2
_geom_bond_distance
_geom_bond_publ_flag
Mo1 O6 . 1.685(2) y
Mo1 O2 . 1.912(2) y
Mo1 O1 . 1.913(2) y
Mo1 O4 . 1.936(2) y
Mo1 O3 . 1.938(2) y
Mo1 O5 . 2.3324(3) y
Mo2 O9 . 1.674(2) y
Mo2 O8 . 1.908(2) y
Mo2 O3 7 1.916(2) y
Mo2 O7 . 1.938(2) y
Mo2 O1 . 1.945(2) y
Mo2 O5 . 2.3223(3) y
Mo3 O10 . 1.690(2) y
Mo3 O7 . 1.899(2) y
Mo3 O4 7 1.907(2) y
Mo3 O8 7 1.933(2) y
Mo3 O2 . 1.935(2) y
Mo3 O5 . 2.2942(3) y
Ni N1 2 2.063(2) ?
Ni N1 . 2.063(2) y
Ni N2 2 2.096(3) ?
Ni N2 . 2.096(3) y
Ni N3 2 2.144(3) ?
Ni N3 . 2.144(3) y
O3 Mo2 7 1.916(2) ?
O4 Mo3 7 1.907(2) ?
O5 Mo3 7 2.2942(3) ?
O5 Mo2 7 2.3223(3) ?
O5 Mo1 7 2.3324(3) ?
O8 Mo3 7 1.933(2) ?
N1 C1 . 1.328(4) ?
N1 C5 . 1.356(4) ?
N2 C7 . 1.317(5) ?
N2 C18 . 1.371(5) ?
N3 C16 . 1.324(4) ?
N3 C17 . 1.362(4) ?
C1 C2 . 1.392(5) ?
C1 H1 . 0.9300 ?
C2 C3 . 1.338(7) ?
C2 H2 . 0.9300 ?
C3 C4 . 1.407(6) ?
C3 H3 . 0.9300 ?
C4 C5 . 1.404(4) ?
C4 C6 . 1.433(6) ?
C5 C5 2 1.423(7) ?
C6 C6 2 1.331(12) ?
C6 H6 . 0.9300 ?
C7 C8 . 1.404(6) ?
C7 H7 . 0.9300 ?
C8 C9 . 1.348(8) ?
C8 H8 . 0.9300 ?
C9 C10 . 1.382(7) ?
C9 H9 . 0.9300 ?
C10 C18 . 1.416(5) ?
C10 C11 . 1.438(8) ?
C11 C12 . 1.313(7) ?
C11 H11 . 0.9300 ?
C12 C13 . 1.444(6) ?
C12 H12 . 0.9300 ?
C13 C14 . 1.386(6) ?
C13 C17 . 1.416(5) ?
C14 C15 . 1.350(6) ?
C14 H14 . 0.9300 ?
C15 C16 . 1.393(5) ?
C15 H15 . 0.9300 ?
C16 H16 . 0.9300 ?
C17 C18 . 1.413(5) ?

loop_
_geom_hbond_atom_site_label_D
_geom_hbond_atom_site_label_H
_geom_hbond_atom_site_label_A
_geom_hbond_site_symmetry_A
_geom_hbond_distance_DH
_geom_hbond_distance_HA
_geom_hbond_distance_DA
_geom_hbond_angle_DHA
C8 H8 O10 2_555 0.93 2.45 3.364(7) 167
C9 H9 O10 6_556 0.93 2.41 3.322(5) 166
C11 H11 O4 4_545 0.93 2.59 3.498(5) 166
